data_4031950
loop_
_publ_author_name
'Hu, Pan'
'Lee, Sangsu'
'Park, Kyu Hyung'
'Das, Soumyajit'
'Herng, Tun Seng'
'Gon\,calves, Th\'eo P'
'Huang, Kuo-Wei'
'Ding, Jun'
'Kim, Dongho'
'Wu, Jishan'

_publ_section_title
;
 Octazethrene and Its Isomer with Different Diradical Characters and
 Chemical Reactivity: The Role of the Bridge Structure.
;
_journal_issue 7
_journal_name_full 'The Journal of organic chemistry'
_journal_page_first 2911
_journal_page_last 2919
_journal_paper_doi 10.1021/acs.joc.6b00172
_journal_volume 81
_journal_year 2016
_chemical_formula_moiety 'C25 H18 O'
_chemical_formula_sum 'C25 H18 O'
_chemical_formula_weight 334.39
_space_group_crystal_system monoclinic
_space_group_IT_number 14
_space_group_name_Hall '-P 2yn'
_space_group_name_H-M_alt 'P 1 21/n 1'
_symmetry_space_group_name_Hall '-P 2yn'
_symmetry_space_group_name_H-M 'P 1 21/n 1'
_atom_sites_solution_hydrogens geom
_audit_creation_method SHELXL-2014/6
_cell_angle_alpha 90
_cell_angle_beta 92.599(3)
_cell_angle_gamma 90
_cell_formula_units_Z 4
_cell_length_a 11.2442(6)
_cell_length_b 12.6155(7)
_cell_length_c 11.9818(7)
_cell_measurement_reflns_used 2428
_cell_measurement_temperature 100(2)
_cell_measurement_theta_max 72.180
_cell_measurement_theta_min 5.093
_cell_volume 1697.88(16)
_computing_cell_refinement 'SHELXTL, Acta Cryst., Sect. A 2008, 64, 112-122.'
_computing_data_collection 'APEX v2014.11.0'
_computing_data_reduction 'Saint, APEX v2014.11.0.'
_computing_molecular_graphics Ortep3
_computing_publication_material 'APEX v2014.11.0.'
_computing_structure_refinement 'SHELXL-2014/6 (Sheldrick, 2014)'
_computing_structure_solution 'Sir 2014'
_diffrn_ambient_temperature 100(2)
_diffrn_measured_fraction_theta_full 0.881
_diffrn_measured_fraction_theta_max 0.849
_diffrn_measurement_device_type 'Bruker AXS D8 Venture '
_diffrn_measurement_method 'profile data from \q/2\q scans'
_diffrn_radiation_type CuK\a
_diffrn_radiation_wavelength 1.54178
_diffrn_reflns_av_R_equivalents 0.0187
_diffrn_reflns_av_unetI/netI 0.0287
_diffrn_reflns_laue_measured_fraction_max 0.849
_diffrn_reflns_limit_h_max 11
_diffrn_reflns_limit_h_min -13
_diffrn_reflns_limit_k_max 12
_diffrn_reflns_limit_k_min -14
_diffrn_reflns_limit_l_max 12
_diffrn_reflns_limit_l_min -14
_diffrn_reflns_number 4887
_diffrn_reflns_point_group_measured_fraction_max 0.849
_diffrn_reflns_theta_full 67.679
_diffrn_reflns_theta_max 72.180
_diffrn_reflns_theta_min 5.093
_exptl_absorpt_coefficient_mu 0.604
_exptl_absorpt_correction_T_max 0.896
_exptl_absorpt_correction_T_min 0.862
_exptl_absorpt_correction_type multi-scan
_exptl_absorpt_process_details Sadabs
_exptl_crystal_colour 'dark green'
_exptl_crystal_density_diffrn 1.308
_exptl_crystal_description 'prism frag'
_exptl_crystal_F_000 704
_exptl_crystal_size_max 0.253
_exptl_crystal_size_mid 0.229
_exptl_crystal_size_min 0.186
_refine_diff_density_max 0.317
_refine_diff_density_min -0.182
_refine_diff_density_rms 0.047
_refine_ls_extinction_method none
_refine_ls_goodness_of_fit_ref 1.121
_refine_ls_hydrogen_treatment constr
_refine_ls_matrix_type full
_refine_ls_number_parameters 238
_refine_ls_number_reflns 2846
_refine_ls_number_restraints 0
_refine_ls_restrained_S_all 1.121
_refine_ls_R_factor_all 0.0463
_refine_ls_R_factor_gt 0.0413
_refine_ls_shift/su_max 0.000
_refine_ls_shift/su_mean 0.000
_refine_ls_structure_factor_coef Fsqd
_refine_ls_weighting_details 'w=1/[\s^2^(Fo^2^)+(0.0643P)^2^+0.8244P] where P=(Fo^2^+2Fc^2^)/3'
_refine_ls_weighting_scheme calc
_refine_ls_wR_factor_gt 0.1161
_refine_ls_wR_factor_ref 0.1300
_reflns_Friedel_coverage 0.000
_reflns_number_gt 2579
_reflns_number_total 2846
_reflns_threshold_expression 'I > 2\s(I)'
_cod_data_source_file jo6b00172_si_002.cif
_cod_data_source_block shelx
_cod_database_code 4031950
_shelx_space_group_comment
;
The symmetry employed for this shelxl refinement is uniquely defined
by the following loop, which should always be used as a source of
symmetry information in preference to the above space-group names.
They are only intended as comments.
;
_shelx_estimated_absorpt_t_min 0.862
_shelx_estimated_absorpt_t_max 0.896
_shelxl_version_number 2014/6

loop_
_space_group_symop_operation_xyz
'x, y, z'
'-x+1/2, y+1/2, -z+1/2'
'-x, -y, -z'
'x-1/2, -y-1/2, z-1/2'

loop_
_atom_site_label
_atom_site_type_symbol
_atom_site_fract_x
_atom_site_fract_y
_atom_site_fract_z
_atom_site_U_iso_or_equiv
_atom_site_adp_type
_atom_site_occupancy
_atom_site_site_symmetry_order
_atom_site_calc_flag
_atom_site_refinement_flags_posn
_atom_site_refinement_flags_adp
O1 O 0.07954(11) 0.20985(9) 0.86207(9) 0.0250(3) Uani 1 1 d . .
C1 C -0.08180(14) 0.02692(13) 0.62846(12) 0.0200(3) Uani 1 1 d . .
H1 H -0.1502 0.0014 0.6637 0.024 Uiso 1 1 calc R U
C2 C 0.04527(13) 0.02462(12) 0.47033(11) 0.0165(3) Uani 1 1 d . .
C3 C 0.10228(13) 0.12350(12) 0.51145(11) 0.0160(3) Uani 1 1 d . .
C4 C 0.07528(13) 0.15901(12) 0.62185(12) 0.0171(3) Uani 1 1 d . .
C5 C 0.13923(13) 0.24383(12) 0.67474(12) 0.0179(3) Uani 1 1 d . .
C6 C 0.13179(14) 0.26716(13) 0.79611(12) 0.0203(4) Uani 1 1 d . .
C7 C 0.19487(15) 0.36107(14) 0.83906(13) 0.0254(4) Uani 1 1 d . .
H7 H 0.1886 0.3797 0.9154 0.030 Uiso 1 1 calc R U
C8 C 0.26092(15) 0.42145(14) 0.77472(14) 0.0266(4) Uani 1 1 d . .
H8 H 0.2994 0.4822 0.8063 0.032 Uiso 1 1 calc R U
C9 C 0.27550(14) 0.39719(13) 0.65880(13) 0.0228(4) Uani 1 1 d . .
C10 C 0.34412(15) 0.45934(14) 0.59339(14) 0.0265(4) Uani 1 1 d . .
H10 H 0.3840 0.5192 0.6254 0.032 Uiso 1 1 calc R U
C11 C 0.35650(15) 0.43592(14) 0.47966(15) 0.0277(4) Uani 1 1 d . .
H11 H 0.4031 0.4807 0.4352 0.033 Uiso 1 1 calc R U
C12 C 0.30165(14) 0.34914(13) 0.43320(13) 0.0244(4) Uani 1 1 d . .
H12 H 0.3110 0.3342 0.3564 0.029 Uiso 1 1 calc R U
C13 C 0.23044(14) 0.28014(13) 0.49710(12) 0.0199(4) Uani 1 1 d . .
C14 C 0.21488(13) 0.30599(12) 0.61156(12) 0.0187(3) Uani 1 1 d . .
C15 C 0.17981(13) 0.18647(12) 0.44916(12) 0.0179(3) Uani 1 1 d . .
C16 C 0.21843(13) 0.16486(12) 0.33282(12) 0.0185(3) Uani 1 1 d . .
C17 C 0.15288(14) 0.20493(13) 0.23964(13) 0.0219(4) Uani 1 1 d . .
C18 C 0.20039(15) 0.19496(14) 0.13391(13) 0.0254(4) Uani 1 1 d . .
H18 H 0.1565 0.2216 0.0703 0.031 Uiso 1 1 calc R U
C19 C 0.31022(15) 0.14703(14) 0.11972(13) 0.0266(4) Uani 1 1 d . .
C20 C 0.37188(14) 0.10562(13) 0.21323(13) 0.0232(4) Uani 1 1 d . .
H20 H 0.4455 0.0704 0.2042 0.028 Uiso 1 1 calc R U
C21 C 0.32809(14) 0.11466(13) 0.31962(12) 0.0206(4) Uani 1 1 d . .
C22 C -0.02230(14) 0.11100(12) 0.67365(12) 0.0196(3) Uani 1 1 d . .
H22 H -0.0467 0.1389 0.7426 0.024 Uiso 1 1 calc R U
C23 C 0.03594(15) 0.26123(15) 0.25229(14) 0.0288(4) Uani 1 1 d . .
H23A H -0.0161 0.2173 0.2966 0.043 Uiso 1 1 calc R U
H23B H -0.0022 0.2738 0.1783 0.043 Uiso 1 1 calc R U
H23C H 0.0502 0.3292 0.2902 0.043 Uiso 1 1 calc R U
C24 C 0.36399(17) 0.14107(18) 0.00662(14) 0.0372(5) Uani 1 1 d . .
H24A H 0.3019 0.1535 -0.0520 0.056 Uiso 1 1 calc R U
H24B H 0.3988 0.0707 -0.0034 0.056 Uiso 1 1 calc R U
H24C H 0.4262 0.1951 0.0018 0.056 Uiso 1 1 calc R U
C25 C 0.39859(15) 0.07105(15) 0.41888(14) 0.0273(4) Uani 1 1 d . .
H25A H 0.4595 0.0223 0.3933 0.041 Uiso 1 1 calc R U
H25B H 0.3452 0.0330 0.4674 0.041 Uiso 1 1 calc R U
H25C H 0.4370 0.1294 0.4607 0.041 Uiso 1 1 calc R U

loop_
_atom_site_aniso_label
_atom_site_aniso_U_11
_atom_site_aniso_U_22
_atom_site_aniso_U_33
_atom_site_aniso_U_23
_atom_site_aniso_U_13
_atom_site_aniso_U_12
O1 0.0312(6) 0.0262(7) 0.0177(5) -0.0002(4) 0.0026(4) -0.0018(5)
C1 0.0201(8) 0.0227(9) 0.0177(7) -0.0001(6) 0.0053(6) -0.0019(6)
C2 0.0169(7) 0.0185(8) 0.0142(6) 0.0013(6) 0.0003(5) -0.0003(6)
C3 0.0144(7) 0.0173(8) 0.0163(7) 0.0017(6) 0.0004(5) 0.0009(6)
C4 0.0180(7) 0.0156(8) 0.0176(7) 0.0006(5) 0.0006(6) 0.0024(6)
C5 0.0179(7) 0.0178(8) 0.0180(7) -0.0010(6) 0.0007(6) 0.0019(6)
C6 0.0190(8) 0.0223(9) 0.0192(7) -0.0022(6) -0.0017(6) 0.0032(6)
C7 0.0263(9) 0.0274(9) 0.0223(8) -0.0076(7) 0.0000(6) -0.0005(7)
C8 0.0253(8) 0.0237(9) 0.0305(9) -0.0091(7) -0.0021(7) -0.0034(7)
C9 0.0189(8) 0.0209(9) 0.0287(8) -0.0029(6) 0.0013(6) -0.0007(6)
C10 0.0233(8) 0.0217(9) 0.0346(9) -0.0050(7) 0.0018(7) -0.0051(7)
C11 0.0245(8) 0.0252(9) 0.0341(9) 0.0004(7) 0.0072(7) -0.0042(7)
C12 0.0228(8) 0.0254(9) 0.0252(8) 0.0004(6) 0.0036(6) -0.0044(7)
C13 0.0189(8) 0.0196(8) 0.0212(7) 0.0012(6) 0.0016(6) -0.0009(6)
C14 0.0164(7) 0.0185(8) 0.0209(7) -0.0011(6) -0.0010(6) 0.0006(6)
C15 0.0166(7) 0.0194(8) 0.0177(7) 0.0008(6) 0.0008(6) 0.0003(6)
C16 0.0189(7) 0.0184(8) 0.0186(7) 0.0005(6) 0.0036(6) -0.0059(6)
C17 0.0231(8) 0.0232(9) 0.0195(7) 0.0017(6) 0.0019(6) -0.0049(6)
C18 0.0273(9) 0.0308(10) 0.0181(7) 0.0024(6) -0.0012(6) -0.0073(7)
C19 0.0277(9) 0.0326(10) 0.0198(8) -0.0039(6) 0.0060(6) -0.0109(7)
C20 0.0194(8) 0.0250(9) 0.0256(8) -0.0039(6) 0.0058(6) -0.0029(6)
C21 0.0206(8) 0.0205(9) 0.0210(7) -0.0002(6) 0.0029(6) -0.0047(6)
C22 0.0235(8) 0.0194(8) 0.0163(7) -0.0017(6) 0.0048(6) 0.0004(6)
C23 0.0249(9) 0.0351(10) 0.0264(8) 0.0044(7) 0.0002(7) 0.0026(7)
C24 0.0335(10) 0.0583(13) 0.0203(8) -0.0049(8) 0.0078(7) -0.0102(9)
C25 0.0210(8) 0.0343(10) 0.0267(8) 0.0052(7) 0.0029(7) 0.0031(7)

loop_
_atom_type_symbol
_atom_type_description
_atom_type_scat_dispersion_real
_atom_type_scat_dispersion_imag
_atom_type_scat_source
C C 0.0181 0.0091 'International Tables Vol C Tables 4.2.6.8 and 6.1.1.4'
H H 0.0000 0.0000 'International Tables Vol C Tables 4.2.6.8 and 6.1.1.4'
O O 0.0492 0.0322 'International Tables Vol C Tables 4.2.6.8 and 6.1.1.4'

loop_
_geom_angle_atom_site_label_1
_geom_angle_atom_site_label_2
_geom_angle_atom_site_label_3
_geom_angle
_geom_angle_site_symmetry_1
_geom_angle_site_symmetry_3
C22 C1 C2 122.21(14) . 3_556
C22 C1 H1 118.9 . .
C2 C1 H1 118.9 3_556 .
C2 C2 C1 117.29(17) 3_556 3_556
C2 C2 C3 121.04(17) 3_556 .
C1 C2 C3 121.64(14) 3_556 .
C15 C3 C4 117.99(14) . .
C15 C3 C2 124.48(13) . .
C4 C3 C2 117.53(13) . .
C22 C4 C5 120.74(13) . .
C22 C4 C3 117.86(13) . .
C5 C4 C3 121.28(14) . .
C14 C5 C4 119.12(13) . .
C14 C5 C6 118.58(14) . .
C4 C5 C6 122.27(14) . .
O1 C6 C7 119.01(14) . .
O1 C6 C5 123.82(14) . .
C7 C6 C5 117.11(14) . .
C8 C7 C6 122.23(15) . .
C8 C7 H7 118.9 . .
C6 C7 H7 118.9 . .
C7 C8 C9 121.83(15) . .
C7 C8 H8 119.1 . .
C9 C8 H8 119.1 . .
C10 C9 C8 121.46(15) . .
C10 C9 C14 120.05(15) . .
C8 C9 C14 118.48(15) . .
C9 C10 C11 121.09(15) . .
C9 C10 H10 119.5 . .
C11 C10 H10 119.5 . .
C12 C11 C10 120.09(16) . .
C12 C11 H11 120.0 . .
C10 C11 H11 120.0 . .
C11 C12 C13 121.66(15) . .
C11 C12 H12 119.2 . .
C13 C12 H12 119.2 . .
C15 C13 C14 120.91(14) . .
C15 C13 C12 120.93(14) . .
C14 C13 C12 118.13(14) . .
C5 C14 C13 119.60(14) . .
C5 C14 C9 121.46(14) . .
C13 C14 C9 118.92(14) . .
C3 C15 C13 119.87(13) . .
C3 C15 C16 126.67(14) . .
C13 C15 C16 113.46(13) . .
C21 C16 C17 120.39(14) . .
C21 C16 C15 118.63(13) . .
C17 C16 C15 120.58(14) . .
C18 C17 C16 118.58(15) . .
C18 C17 C23 120.16(14) . .
C16 C17 C23 121.23(14) . .
C19 C18 C17 121.69(15) . .
C19 C18 H18 119.2 . .
C17 C18 H18 119.2 . .
C20 C19 C18 118.48(14) . .
C20 C19 C24 119.88(16) . .
C18 C19 C24 121.63(16) . .
C21 C20 C19 121.48(15) . .
C21 C20 H20 119.3 . .
C19 C20 H20 119.3 . .
C20 C21 C16 119.34(14) . .
C20 C21 C25 119.92(15) . .
C16 C21 C25 120.74(13) . .
C1 C22 C4 122.47(14) . .
C1 C22 H22 118.8 . .
C4 C22 H22 118.8 . .
C17 C23 H23A 109.5 . .
C17 C23 H23B 109.5 . .
H23A C23 H23B 109.5 . .
C17 C23 H23C 109.5 . .
H23A C23 H23C 109.5 . .
H23B C23 H23C 109.5 . .
C19 C24 H24A 109.5 . .
C19 C24 H24B 109.5 . .
H24A C24 H24B 109.5 . .
C19 C24 H24C 109.5 . .
H24A C24 H24C 109.5 . .
H24B C24 H24C 109.5 . .
C21 C25 H25A 109.5 . .
C21 C25 H25B 109.5 . .
H25A C25 H25B 109.5 . .
C21 C25 H25C 109.5 . .
H25A C25 H25C 109.5 . .
H25B C25 H25C 109.5 . .

loop_
_geom_bond_atom_site_label_1
_geom_bond_atom_site_label_2
_geom_bond_distance
_geom_bond_site_symmetry_2
O1 C6 1.2387(19) .
C1 C22 1.354(2) .
C1 C2 1.427(2) 3_556
C1 H1 0.9500 .
C2 C2 1.412(3) 3_556
C2 C1 1.427(2) 3_556
C2 C3 1.477(2) .
C3 C15 1.417(2) .
C3 C4 1.442(2) .
C4 C22 1.420(2) .
C4 C5 1.422(2) .
C5 C14 1.404(2) .
C5 C6 1.490(2) .
C6 C7 1.462(2) .
C7 C8 1.333(3) .
C7 H7 0.9500 .
C8 C9 1.439(2) .
C8 H8 0.9500 .
C9 C10 1.371(2) .
C9 C14 1.440(2) .
C10 C11 1.407(2) .
C10 H10 0.9500 .
C11 C12 1.363(2) .
C11 H11 0.9500 .
C12 C13 1.429(2) .
C12 H12 0.9500 .
C13 C15 1.421(2) .
C13 C14 1.428(2) .
C15 C16 1.504(2) .
C16 C21 1.401(2) .
C16 C17 1.404(2) .
C17 C18 1.403(2) .
C17 C23 1.508(2) .
C18 C19 1.392(3) .
C18 H18 0.9500 .
C19 C20 1.392(2) .
C19 C24 1.511(2) .
C20 C21 1.392(2) .
C20 H20 0.9500 .
C21 C25 1.503(2) .
C22 H22 0.9500 .
C23 H23A 0.9800 .
C23 H23B 0.9800 .
C23 H23C 0.9800 .
C24 H24A 0.9800 .
C24 H24B 0.9800 .
C24 H24C 0.9800 .
C25 H25A 0.9800 .
C25 H25B 0.9800 .
C25 H25C 0.9800 .

loop_
_geom_torsion_atom_site_label_1
_geom_torsion_atom_site_label_2
_geom_torsion_atom_site_label_3
_geom_torsion_atom_site_label_4
_geom_torsion
_geom_torsion_site_symmetry_1
C2 C2 C3 C15 -169.76(17) 3_556
C1 C2 C3 C15 12.4(2) 3_556
C2 C2 C3 C4 9.1(2) 3_556
C1 C2 C3 C4 -168.77(13) 3_556
C15 C3 C4 C22 165.53(14) .
C2 C3 C4 C22 -13.4(2) .
C15 C3 C4 C5 -10.6(2) .
C2 C3 C4 C5 170.42(13) .
C22 C4 C5 C14 -164.68(14) .
C3 C4 C5 C14 11.4(2) .
C22 C4 C5 C6 17.3(2) .
C3 C4 C5 C6 -166.67(13) .
C14 C5 C6 O1 -170.96(15) .
C4 C5 C6 O1 7.1(2) .
C14 C5 C6 C7 6.3(2) .
C4 C5 C6 C7 -175.69(14) .
O1 C6 C7 C8 174.44(16) .
C5 C6 C7 C8 -2.9(2) .
C6 C7 C8 C9 -0.8(3) .
C7 C8 C9 C10 -179.62(17) .
C7 C8 C9 C14 1.1(3) .
C8 C9 C10 C11 -179.06(16) .
C14 C9 C10 C11 0.2(3) .
C9 C10 C11 C12 -1.2(3) .
C10 C11 C12 C13 0.2(3) .
C11 C12 C13 C15 -176.13(15) .
C11 C12 C13 C14 1.8(2) .
C4 C5 C14 C13 -2.8(2) .
C6 C5 C14 C13 175.28(13) .
C4 C5 C14 C9 175.73(14) .
C6 C5 C14 C9 -6.2(2) .
C15 C13 C14 C5 -6.2(2) .
C12 C13 C14 C5 175.86(14) .
C15 C13 C14 C9 175.17(14) .
C12 C13 C14 C9 -2.7(2) .
C10 C9 C14 C5 -176.76(15) .
C8 C9 C14 C5 2.5(2) .
C10 C9 C14 C13 1.8(2) .
C8 C9 C14 C13 -178.91(14) .
C4 C3 C15 C13 1.5(2) .
C2 C3 C15 C13 -179.67(14) .
C4 C3 C15 C16 -179.31(13) .
C2 C3 C15 C16 -0.4(2) .
C14 C13 C15 C3 6.9(2) .
C12 C13 C15 C3 -175.27(14) .
C14 C13 C15 C16 -172.46(13) .
C12 C13 C15 C16 5.4(2) .
C3 C15 C16 C21 -96.97(18) .
C13 C15 C16 C21 82.31(18) .
C3 C15 C16 C17 90.3(2) .
C13 C15 C16 C17 -90.42(17) .
C21 C16 C17 C18 -0.9(2) .
C15 C16 C17 C18 171.66(14) .
C21 C16 C17 C23 -178.71(15) .
C15 C16 C17 C23 -6.1(2) .
C16 C17 C18 C19 -0.2(2) .
C23 C17 C18 C19 177.54(16) .
C17 C18 C19 C20 1.9(3) .
C17 C18 C19 C24 -177.00(16) .
C18 C19 C20 C21 -2.3(3) .
C24 C19 C20 C21 176.55(16) .
C19 C20 C21 C16 1.2(2) .
C19 C20 C21 C25 -178.64(15) .
C17 C16 C21 C20 0.5(2) .
C15 C16 C21 C20 -172.25(14) .
C17 C16 C21 C25 -179.70(15) .
C15 C16 C21 C25 7.6(2) .
C2 C1 C22 C4 4.8(2) 3_556
C5 C4 C22 C1 -176.83(14) .
C3 C4 C22 C1 7.0(2) .
